data_7000544
loop_
_publ_author_name
'Dorson, Fr\'ed\'erick'
'Molard, Yann'
'Cordier, St\'ephane'
'Fabre, Bruno'
'Efremova, Olga'
'Rondeau, David'
'Mironov, Yuri'
'C\^ircu, Viorel'
'Naumov, Nikolay'
'Perrin, Christiane'

_publ_section_title
;
 Selective functionalisation of Re6 cluster anionic units: from
 hexa-hydroxo [Re6Q8(OH)6]4&#x2212; (Q = S, Se) to neutral
 trans-[Re6Q8L4L&#x2032;2] hybrid building blocks
;
_journal_issue 8
_journal_name_full 'Dalton Transactions'
_journal_page_first 1297
_journal_paper_doi 10.1039/b822105g
_journal_year 2009
_chemical_formula_moiety 'C36 H54 N4 O2 Re6 S8'
_chemical_formula_sum 'C36 H54 N4 O2 Re6 S8'
_chemical_formula_weight 1948.51
_space_group_IT_number 12
_symmetry_cell_setting monoclinic
_symmetry_space_group_name_Hall '-C 2y'
_symmetry_space_group_name_H-M 'C 1 2/m 1'
_audit_creation_date 2007-03-09T10:10:02-00:00
_audit_creation_method 'WinGX routine CIF_UPDATE'
_cell_angle_alpha 90
_cell_angle_beta 105.9900(10)
_cell_angle_gamma 90
_cell_formula_units_Z 2
_cell_length_a 18.3921(5)
_cell_length_b 17.9940(6)
_cell_length_c 9.1061(3)
_cell_measurement_reflns_used 24490
_cell_measurement_temperature 100(2)
_cell_measurement_theta_max 27.485
_cell_measurement_theta_min 2.546
_cell_volume 2897.04(16)
_computing_cell_refinement 'Dirax/lsq (Duisenberg & Schreurs, 1989-2000)'
_computing_data_collection 'Collect (Nonius BV, 1997-2000)'
_computing_data_reduction 'EvalCCD (Duisenberg & Schreurs 1990-2000)'
_computing_molecular_graphics 'Ortep-3 for Windows (Farrugia, 1997)'
_computing_publication_material 'WinGX publication routines (Farrugia, 1999)'
_computing_structure_refinement 'SHELXL-97 (Sheldrick, 1997)'
_computing_structure_solution 'SHELXS-97 (Sheldrick, 1990)'
_diffrn_measured_fraction_theta_full 0.997
_diffrn_measured_fraction_theta_max 0.997
_diffrn_measurement_device '95mm CCD camera on \k-goniostat'
_diffrn_measurement_device_type KappaCCD
_diffrn_measurement_method CCD
_diffrn_radiation_probe x-ray
_diffrn_radiation_type MoK\a
_diffrn_radiation_wavelength 0.71069
_diffrn_reflns_av_R_equivalents 0.0722
_diffrn_reflns_limit_h_max 23
_diffrn_reflns_limit_h_min -23
_diffrn_reflns_limit_k_max 21
_diffrn_reflns_limit_k_min -23
_diffrn_reflns_limit_l_max 11
_diffrn_reflns_limit_l_min -11
_diffrn_reflns_number 18854
_diffrn_reflns_theta_full 27.5
_diffrn_reflns_theta_max 27.5
_diffrn_reflns_theta_min 3.59
_exptl_absorpt_coefficient_mu 12.803
_exptl_absorpt_correction_T_max 0.5323
_exptl_absorpt_correction_T_min 0.4766
_exptl_absorpt_correction_type sphere
_exptl_absorpt_process_details
;
[Sheldrick, G.M. (2002).SADABS version 2.03.Bruker AXS Inc., Madison,
Wisconsin, USA]
;
_exptl_crystal_colour orange
_exptl_crystal_density_diffrn 2.234
_exptl_crystal_density_method 'not measured'
_exptl_crystal_description paralelogram
_exptl_crystal_F_000 1784
_exptl_crystal_size_max 0.061
_exptl_crystal_size_mid 0.052
_exptl_crystal_size_min 0.046
_refine_diff_density_max 1.405
_refine_diff_density_min -1.947
_refine_ls_extinction_method none
_refine_ls_goodness_of_fit_ref 1.154
_refine_ls_hydrogen_treatment constr
_refine_ls_matrix_type full
_refine_ls_number_parameters 125
_refine_ls_number_reflns 3438
_refine_ls_number_restraints 0
_refine_ls_restrained_S_all 1.154
_refine_ls_R_factor_gt 0.0418
_refine_ls_shift/su_max 0
_refine_ls_structure_factor_coef Fsqd
_refine_ls_weighting_details 'calc w=1/[\s^2^(Fo^2^)+(0.0331P)^2^+53.3298P] where P=(Fo^2^+2Fc^2^)/3'
_refine_ls_weighting_scheme calc
_refine_ls_wR_factor_ref 0.1035
_reflns_number_gt 2685
_reflns_number_total 3438
_reflns_threshold_expression >2sigma(I)
_cod_data_source_file b822105g.txt
_cod_data_source_block sad
_cod_original_sg_symbol_H-M 'C 2/m'
_cod_database_code 7000544

loop_
_symmetry_equiv_pos_as_xyz
'x, y, z'
'-x, y, -z'
'x+1/2, y+1/2, z'
'-x+1/2, y+1/2, -z'
'-x, -y, -z'
'x, -y, z'
'-x+1/2, -y+1/2, -z'
'x+1/2, -y+1/2, z'

loop_
_atom_site_label
_atom_site_type_symbol
_atom_site_fract_x
_atom_site_fract_y
_atom_site_fract_z
_atom_site_U_iso_or_equiv
_atom_site_adp_type
_atom_site_occupancy
_atom_site_calc_flag
_atom_site_refinement_flags
_atom_site_disorder_group
_atom_site_disorder_assembly
Re1 Re 0.09657(3) 0 -0.02251(6) 0.03362(14) Uani 1 d S . .
Re2 Re 0.027686(19) 0.07184(2) 0.14666(4) 0.03173(12) Uani 1 d . . .
S1 S 0.14006(18) 0 0.2530(4) 0.0403(8) Uani 1 d S . .
S2 S 0.03765(19) 0 -0.2930(4) 0.0373(7) Uani 1 d S . .
S3 S 0.08852(14) 0.13385(14) -0.0217(3) 0.0406(5) Uani 1 d . . .
O1 O 0.2050(6) 0 -0.0480(14) 0.065(3) Uani 1 d S . .
N10 N 0.0635(5) 0.1579(5) 0.3211(9) 0.0401(19) Uani 1 d . . .
C1 C 0.0647(7) 0.2294(6) 0.2868(13) 0.056(3) Uani 1 d . . .
H1 H 0.0458 0.2435 0.1851 0.067 Uiso 1 calc R . .
C2 C 0.0889(6) 0.1404(7) 0.4696(11) 0.051(3) Uani 1 d . . .
H2 H 0.0872 0.0911 0.4986 0.061 Uiso 1 calc R . .
C3 C 0.1178(7) 0.1935(7) 0.5822(13) 0.058(3) Uani 1 d . . .
H3 H 0.1351 0.1787 0.6837 0.07 Uiso 1 calc R . .
C4 C 0.1211(6) 0.2670(7) 0.5459(14) 0.054(3) Uani 1 d . . .
C5 C 0.0923(8) 0.2841(6) 0.3939(14) 0.065(3) Uani 1 d . . .
H5 H 0.0914 0.3334 0.3627 0.077 Uiso 1 calc R . .
C6 C 0.1586(8) 0.3254(8) 0.6673(15) 0.071(4) Uani 1 d . . .
C7 C 0.098(2) 0.386(2) 0.663(5) 0.109(5) Uiso 0.5 d P . .
C8 C 0.153(2) 0.404(2) 0.605(5) 0.109(5) Uiso 0.5 d P . .
C9 C 0.243(2) 0.304(2) 0.730(5) 0.109(5) Uiso 0.5 d P . .
C10 C 0.124(2) 0.326(2) 0.794(5) 0.109(5) Uiso 0.5 d P . .
C11 C 0.197(2) 0.290(2) 0.822(5) 0.109(5) Uiso 0.5 d P . .
C12 C 0.222(2) 0.361(2) 0.621(5) 0.109(5) Uiso 0.5 d P . .

loop_
_atom_site_aniso_label
_atom_site_aniso_U_11
_atom_site_aniso_U_22
_atom_site_aniso_U_33
_atom_site_aniso_U_23
_atom_site_aniso_U_13
_atom_site_aniso_U_12
Re1 0.0286(3) 0.0398(3) 0.0307(3) 0 0.00540(19) 0
Re2 0.0334(2) 0.0329(2) 0.02563(18) -0.00149(14) 0.00278(13) -0.00106(15)
S1 0.0309(16) 0.048(2) 0.0357(18) 0 -0.0008(13) 0
S2 0.0441(18) 0.0382(18) 0.0293(16) 0 0.0094(13) 0
S3 0.0427(13) 0.0403(13) 0.0371(13) 0.0004(10) 0.0079(10) -0.0098(10)
O1 0.040(6) 0.078(9) 0.071(8) 0 0.007(5) 0
N10 0.047(4) 0.037(5) 0.034(4) -0.006(3) 0.007(3) -0.006(4)
C1 0.078(8) 0.039(6) 0.043(6) 0.001(5) 0.004(5) 0.004(6)
C2 0.068(7) 0.051(6) 0.033(5) -0.006(5) 0.014(5) -0.020(5)
C3 0.075(8) 0.064(8) 0.035(6) -0.012(5) 0.011(5) -0.021(6)
C4 0.046(6) 0.058(7) 0.058(7) -0.021(6) 0.012(5) -0.012(5)
C5 0.091(9) 0.032(6) 0.065(8) -0.009(5) 0.013(7) -0.002(6)
C6 0.076(9) 0.068(9) 0.062(8) -0.029(7) 0.010(7) -0.033(7)

loop_
_atom_type_symbol
_atom_type_description
_atom_type_scat_dispersion_real
_atom_type_scat_dispersion_imag
_atom_type_scat_source
C C 0.0033 0.0016 'International Tables Vol C Tables 4.2.6.8 and 6.1.1.4'
N N 0.0061 0.0033 'International Tables Vol C Tables 4.2.6.8 and 6.1.1.4'
O O 0.0106 0.006 'International Tables Vol C Tables 4.2.6.8 and 6.1.1.4'
Re Re -1.0185 7.231 'International Tables Vol C Tables 4.2.6.8 and 6.1.1.4'
S S 0.1246 0.1234 'International Tables Vol C Tables 4.2.6.8 and 6.1.1.4'
H H 0 0 'International Tables Vol C Tables 4.2.6.8 and 6.1.1.4'

loop_
_geom_angle_atom_site_label_1
_geom_angle_atom_site_label_2
_geom_angle_atom_site_label_3
_geom_angle
_geom_angle_site_symmetry_1
_geom_angle_site_symmetry_3
_geom_angle_publ_flag
O1 Re1 S2 93.5(3) . . ?
O1 Re1 S3 93.56(6) . . ?
S2 Re1 S3 89.56(6) . . ?
O1 Re1 S3 93.56(6) . 6 ?
S2 Re1 S3 89.56(6) . 6 ?
S3 Re1 S3 172.87(12) . 6 ?
O1 Re1 S1 93.6(3) . . ?
S2 Re1 S1 172.87(12) . . ?
S3 Re1 S1 90.00(6) . . ?
S3 Re1 S1 90.00(6) 6 . ?
O1 Re1 Re2 135.2(2) . . ?
S2 Re1 Re2 116.93(7) . . ?
S3 Re1 Re2 57.34(6) . . ?
S3 Re1 Re2 117.09(6) 6 . ?
S1 Re1 Re2 57.24(7) . . ?
O1 Re1 Re2 135.2(2) . 6 ?
S2 Re1 Re2 116.93(7) . 6 ?
S3 Re1 Re2 117.09(6) . 6 ?
S3 Re1 Re2 57.34(6) 6 6 ?
S1 Re1 Re2 57.24(7) . 6 ?
Re2 Re1 Re2 59.80(2) . 6 ?
O1 Re1 Re2 135.3(2) . 5 ?
S2 Re1 Re2 57.28(7) . 5 ?
S3 Re1 Re2 116.78(6) . 5 ?
S3 Re1 Re2 57.13(6) 6 5 ?
S1 Re1 Re2 116.88(7) . 5 ?
Re2 Re1 Re2 89.508(19) . 5 ?
Re2 Re1 Re2 59.688(16) 6 5 ?
O1 Re1 Re2 135.3(2) . 2 ?
S2 Re1 Re2 57.28(7) . 2 ?
S3 Re1 Re2 57.13(6) . 2 ?
S3 Re1 Re2 116.78(6) 6 2 ?
S1 Re1 Re2 116.88(7) . 2 ?
Re2 Re1 Re2 59.688(16) . 2 ?
Re2 Re1 Re2 89.508(19) 6 2 ?
Re2 Re1 Re2 59.684(19) 5 2 ?
N10 Re2 S3 93.8(2) . 2 ?
N10 Re2 S2 94.3(2) . 5 ?
S3 Re2 S2 89.82(10) 2 5 ?
N10 Re2 S1 92.0(2) . . ?
S3 Re2 S1 174.24(8) 2 . ?
S2 Re2 S1 89.60(10) 5 . ?
N10 Re2 S3 92.0(2) . . ?
S3 Re2 S3 89.55(11) 2 . ?
S2 Re2 S3 173.72(8) 5 . ?
S1 Re2 S3 90.41(10) . . ?
N10 Re2 Re2 134.9(2) . 2 ?
S3 Re2 Re2 57.61(6) 2 2 ?
S2 Re2 Re2 117.29(8) 5 2 ?
S1 Re2 Re2 117.84(8) . 2 ?
S3 Re2 Re2 57.40(6) . 2 ?
N10 Re2 Re2 135.1(2) . 6 ?
S3 Re2 Re2 117.68(6) 2 6 ?
S2 Re2 Re2 57.45(4) 5 6 ?
S1 Re2 Re2 57.47(4) . 6 ?
S3 Re2 Re2 117.62(6) . 6 ?
Re2 Re2 Re2 90 2 6 ?
N10 Re2 Re1 133.3(2) . . ?
S3 Re2 Re1 117.83(6) 2 . ?
S2 Re2 Re1 117.52(5) 5 . ?
S1 Re2 Re1 57.64(8) . . ?
S3 Re2 Re1 57.57(6) . . ?
Re2 Re2 Re1 60.245(16) 2 . ?
Re2 Re2 Re1 60.099(10) 6 . ?
N10 Re2 Re1 136.2(2) . 5 ?
S3 Re2 Re1 57.56(6) 2 5 ?
S2 Re2 Re1 57.26(8) 5 5 ?
S1 Re2 Re1 117.61(4) . 5 ?
S3 Re2 Re1 117.45(6) . 5 ?
Re2 Re2 Re1 60.067(16) 2 5 ?
Re2 Re2 Re1 60.158(10) 6 5 ?
Re1 Re2 Re1 90.492(19) . 5 ?
Re2 S1 Re2 65.06(8) 6 . ?
Re2 S1 Re1 65.12(8) 6 . ?
Re2 S1 Re1 65.12(8) . . ?
Re1 S2 Re2 65.46(8) . 2 ?
Re1 S2 Re2 65.46(8) . 5 ?
Re2 S2 Re2 65.10(9) 2 5 ?
Re2 S3 Re2 64.99(6) 2 . ?
Re2 S3 Re1 65.31(6) 2 . ?
Re2 S3 Re1 65.09(7) . . ?
C1 N10 C2 116.2(9) . . ?
C1 N10 Re2 122.5(7) . . ?
C2 N10 Re2 121.2(7) . . ?
N10 C1 C5 123.6(11) . . ?
N10 C2 C3 122.5(11) . . ?
C4 C3 C2 121.1(11) . . ?
C3 C4 C5 115.5(10) . . ?
C3 C4 C6 121.7(11) . . ?
C5 C4 C6 122.8(12) . . ?
C4 C5 C1 121.1(11) . . ?
C10 C6 C12 140(2) . . ?
C10 C6 C8 106(2) . . ?
C12 C6 C8 58(2) . . ?
C10 C6 C11 58(2) . . ?
C12 C6 C11 104(2) . . ?
C8 C6 C11 135(2) . . ?
C10 C6 C9 109(2) . . ?
C12 C6 C9 55(2) . . ?
C8 C6 C9 109(2) . . ?
C11 C6 C9 52.9(19) . . ?
C10 C6 C4 111.6(18) . . ?
C12 C6 C4 108.8(19) . . ?
C8 C6 C4 113.3(18) . . ?
C11 C6 C4 111.9(18) . . ?
C9 C6 C4 107.2(18) . . ?
C10 C6 C7 63(2) . . ?
C12 C6 C7 107(2) . . ?
C8 C6 C7 50(2) . . ?
C11 C6 C7 118(2) . . ?
C9 C6 C7 146(2) . . ?
C4 C6 C7 106.6(18) . . ?
C8 C7 C6 63(3) . . ?
C8 C7 C10 112(4) . . ?
C6 C7 C10 56(2) . . ?
C7 C8 C12 126(4) . . ?
C7 C8 C6 66(3) . . ?
C12 C8 C6 60(2) . . ?
C11 C9 C12 119(4) . . ?
C11 C9 C6 63(2) . . ?
C12 C9 C6 61(2) . . ?
C11 C10 C6 63(2) . . ?
C11 C10 C7 121(4) . . ?
C6 C10 C7 61(2) . . ?
C9 C11 C10 120(4) . . ?
C9 C11 C6 64(2) . . ?
C10 C11 C6 59(2) . . ?
C9 C12 C8 121(4) . . ?
C9 C12 C6 64(2) . . ?
C8 C12 C6 62(2) . . ?

loop_
_geom_bond_atom_site_label_1
_geom_bond_atom_site_label_2
_geom_bond_distance
_geom_bond_site_symmetry_2
_geom_bond_publ_flag
Re1 O1 2.071(11) . ?
Re1 S2 2.402(3) . ?
Re1 S3 2.413(3) . ?
Re1 S3 2.413(3) 6 ?
Re1 S1 2.415(3) . ?
Re1 Re2 2.5931(6) . ?
Re1 Re2 2.5931(6) 6 ?
Re1 Re2 2.5978(5) 5 ?
Re1 Re2 2.5978(5) 2 ?
Re2 N10 2.186(8) . ?
Re2 S3 2.402(2) 2 ?
Re2 S2 2.403(3) 5 ?
Re2 S1 2.404(3) . ?
Re2 S3 2.407(2) . ?
Re2 Re2 2.5832(7) 2 ?
Re2 Re2 2.5853(7) 6 ?
Re2 Re1 2.5978(5) 5 ?
S1 Re2 2.404(3) 6 ?
S2 Re2 2.403(3) 2 ?
S2 Re2 2.403(3) 5 ?
S3 Re2 2.402(2) 2 ?
N10 C1 1.326(13) . ?
N10 C2 1.341(13) . ?
C1 C5 1.380(15) . ?
C2 C3 1.395(14) . ?
C3 C4 1.368(17) . ?
C4 C5 1.374(17) . ?
C4 C6 1.543(15) . ?
C6 C10 1.47(4) . ?
C6 C12 1.50(4) . ?
C6 C8 1.52(4) . ?
C6 C11 1.53(4) . ?
C6 C9 1.54(4) . ?
C6 C7 1.55(4) . ?
C7 C8 1.30(5) . ?
C7 C10 1.58(5) . ?
C8 C12 1.46(5) . ?
C9 C11 1.37(5) . ?
C9 C12 1.41(5) . ?
C10 C11 1.45(5) . ?
